data_4328227
loop_
_publ_author_name
'Zu-Jin Lin'
'Zhen Yang'
'Tian-Fu Liu'
'Yuan-Biao Huang'
'Rong Cao'

_publ_contact_author_address
;
State Key Laboratory of Structural Chemistry,
Fujian Institute of Research on the Structure of Matter,
Chinese Academy of Sciences, Fujian, Fuzhou 350002, PR China
;
_publ_contact_author_email linzujin@fjirsm.ac.cn
_publ_contact_author_fax +86-0591-83796710
_publ_contact_author_name 'Zujin Lin'
_publ_contact_author_phone +86-0591-83725186
_publ_section_title
;
 Microwave-Assisted Synthesis of a Series of Lanthanide Metal-Organic
 Frameworks and Gas Sorption Properties
;
_journal_name_full 'Inorganic Chemistry'
_journal_page_first 1813
_journal_page_last 1820
_journal_paper_doi 10.1021/ic202082w
_journal_volume 51
_journal_year 2012
_chemical_formula_sum 'C43 H25 Dy2 O16 P2'
_chemical_formula_weight 1184.57
_chemical_name_systematic
; 
 ? 
;
_space_group_IT_number 13
_symmetry_cell_setting monoclinic
_symmetry_space_group_name_Hall '-P 2yc'
_symmetry_space_group_name_H-M 'P 1 2/c 1'
_atom_sites_solution_hydrogens geom
_atom_sites_solution_primary direct
_atom_sites_solution_secondary difmap
_audit_creation_method SHELXL-97
_cell_angle_alpha 90.00
_cell_angle_beta 107.787(4)
_cell_angle_gamma 90.00
_cell_formula_units_Z 2
_cell_length_a 14.617(4)
_cell_length_b 10.572(3)
_cell_length_c 23.548(7)
_cell_measurement_reflns_used 9335
_cell_measurement_temperature 298(2)
_cell_measurement_theta_max 27.4835
_cell_measurement_theta_min 2.1326
_cell_volume 3465.0(17)
_computing_cell_refinement 'CrystalClear (Rigaku Inc., 2007)'
_computing_data_collection 'CrystalClear (Rigaku Inc., 2007)'
_computing_data_reduction 'CrystalClear (Rigaku Inc., 2007)'
_computing_structure_refinement 'SHELXL-97 (Sheldrick, 1997)'
_computing_structure_solution 'SHELXS-97 (Sheldrick, 1990)'
_diffrn_ambient_temperature 298(2)
_diffrn_detector_area_resol_mean 13.6612
_diffrn_measured_fraction_theta_full 0.996
_diffrn_measured_fraction_theta_max 0.996
_diffrn_measurement_device_type 'Mercury2 (1x1 bin mode)'
_diffrn_measurement_method CCD_Profile_fitting
_diffrn_radiation_monochromator graphite
_diffrn_radiation_source 'fine-focus sealed tube'
_diffrn_radiation_type MoK\a
_diffrn_radiation_wavelength 0.71073
_diffrn_reflns_av_R_equivalents 0.0430
_diffrn_reflns_av_sigmaI/netI 0.0429
_diffrn_reflns_limit_h_max 18
_diffrn_reflns_limit_h_min -18
_diffrn_reflns_limit_k_max 13
_diffrn_reflns_limit_k_min -12
_diffrn_reflns_limit_l_max 30
_diffrn_reflns_limit_l_min -30
_diffrn_reflns_number 26328
_diffrn_reflns_theta_full 27.42
_diffrn_reflns_theta_max 27.42
_diffrn_reflns_theta_min 2.13
_diffrn_standards_number 8297
_exptl_absorpt_coefficient_mu 2.231
_exptl_absorpt_correction_T_max 0.7756
_exptl_absorpt_correction_T_min 0.6896
_exptl_absorpt_correction_type multi-scan
_exptl_crystal_colour colorless
_exptl_crystal_density_diffrn 1.135
_exptl_crystal_description prism
_exptl_crystal_F_000 1146
_exptl_crystal_size_max 0.18
_exptl_crystal_size_mid 0.16
_exptl_crystal_size_min 0.12
_platon_squeeze_details
;
;
_refine_diff_density_max 1.031
_refine_diff_density_min -1.924
_refine_diff_density_rms 0.141
_refine_ls_extinction_method none
_refine_ls_goodness_of_fit_ref 1.083
_refine_ls_hydrogen_treatment constr
_refine_ls_matrix_type full
_refine_ls_number_parameters 285
_refine_ls_number_reflns 7874
_refine_ls_number_restraints 0
_refine_ls_restrained_S_all 1.083
_refine_ls_R_factor_all 0.0417
_refine_ls_R_factor_gt 0.0378
_refine_ls_shift/su_max 0.001
_refine_ls_shift/su_mean 0.000
_refine_ls_structure_factor_coef Fsqd
_refine_ls_weighting_details 'calc w=1/[\s^2^(Fo^2^)+(0.0642P)^2^+0.0000P] where P=(Fo^2^+2Fc^2^)/3'
_refine_ls_weighting_scheme calc
_refine_ls_wR_factor_gt 0.1091
_refine_ls_wR_factor_ref 0.1119
_reflns_number_gt 7043
_reflns_number_total 7874
_reflns_threshold_expression >2sigma(I)
_cod_data_source_file ic202082w_si_003_06.cif
_cod_data_source_block Dy:
_cod_original_cell_volume 3465.0(16)
_cod_database_code 4328227

loop_
_symmetry_equiv_pos_as_xyz
'x, y, z'
'-x, y, -z+1/2'
'-x, -y, -z'
'x, -y, z-1/2'

loop_
_atom_site_label
_atom_site_type_symbol
_atom_site_fract_x
_atom_site_fract_y
_atom_site_fract_z
_atom_site_U_iso_or_equiv
_atom_site_adp_type
_atom_site_occupancy
_atom_site_symmetry_multiplicity
_atom_site_calc_flag
_atom_site_refinement_flags
Dy1 Dy 0.153820(10) 0.569341(16) 0.227761(6) 0.02513(8) Uani 1 1 d .
C12 C 0.4786(3) 0.5617(4) 0.1731(2) 0.0435(11) Uani 1 1 d .
H12 H 0.4956 0.6467 0.1779 0.052 Uiso 1 1 calc R
P1 P 0.23027(6) 0.36290(8) 0.12234(3) 0.02541(18) Uani 1 1 d .
O2 O 0.15637(19) -0.2005(3) 0.23732(12) 0.0414(7) Uani 1 1 d .
O3 O 0.1894(2) -0.2742(3) 0.15756(12) 0.0431(6) Uani 1 1 d .
C7 C 0.1797(3) -0.1842(4) 0.18957(17) 0.0357(8) Uani 1 1 d .
C4 C 0.1934(3) -0.0486(4) 0.17277(18) 0.0357(8) Uani 1 1 d .
O1 O 0.17301(19) 0.4504(2) 0.14903(11) 0.0320(5) Uani 1 1 d .
C1 C 0.2169(2) 0.1992(3) 0.14093(14) 0.0290(7) Uani 1 1 d .
C15 C 0.1906(2) 0.3723(3) 0.04192(14) 0.0289(7) Uani 1 1 d .
C8 C 0.3570(3) 0.4014(4) 0.14658(15) 0.0302(7) Uani 1 1 d .
C14 C 0.6540(2) 0.5062(4) 0.21161(16) 0.0347(8) Uani 1 1 d .
C11 C 0.5499(2) 0.4701(4) 0.18639(16) 0.0337(8) Uani 1 1 d .
C18 C 0.1227(2) 0.3816(3) -0.08210(14) 0.0281(7) Uani 1 1 d .
C10 C 0.5241(3) 0.3441(4) 0.1792(2) 0.0456(10) Uani 1 1 d .
H10 H 0.5715 0.2821 0.1874 0.055 Uiso 1 1 calc R
C13 C 0.3834(3) 0.5290(4) 0.15318(18) 0.0374(8) Uani 1 1 d .
H13 H 0.3364 0.5916 0.1440 0.045 Uiso 1 1 calc R
C9 C 0.4283(3) 0.3095(4) 0.15972(19) 0.0427(9) Uani 1 1 d .
H9 H 0.4115 0.2243 0.1554 0.051 Uiso 1 1 calc R
C3 C 0.1894(4) 0.0503(4) 0.2105(2) 0.0524(12) Uani 1 1 d .
H3 H 0.1790 0.0335 0.2468 0.063 Uiso 1 1 calc R
C16 C 0.2540(3) 0.3785(6) 0.00877(17) 0.0549(13) Uani 1 1 d .
H16 H 0.3198 0.3794 0.0280 0.066 Uiso 1 1 calc R
C17 C 0.2201(3) 0.3833(6) -0.05260(18) 0.0582(13) Uani 1 1 d .
H17 H 0.2634 0.3878 -0.0744 0.070 Uiso 1 1 calc R
C20 C 0.0927(3) 0.3723(6) 0.01220(16) 0.0555(13) Uani 1 1 d .
H20 H 0.0492 0.3698 0.0339 0.067 Uiso 1 1 calc R
O4 O 0.71822(19) 0.4228(3) 0.21955(14) 0.0409(7) Uani 1 1 d .
O5 O 0.6764(2) 0.6191(3) 0.22716(14) 0.0450(7) Uani 1 1 d .
O6 O 0.1482(2) 0.3958(3) -0.17666(11) 0.0444(7) Uani 1 1 d .
C21 C 0.0869(3) 0.3861(4) -0.14942(15) 0.0315(7) Uani 1 1 d .
C19 C 0.0593(3) 0.3761(5) -0.04941(17) 0.0527(12) Uani 1 1 d .
H19 H -0.0065 0.3749 -0.0688 0.063 Uiso 1 1 calc R
C5 C 0.2112(4) -0.0231(4) 0.1191(2) 0.0588(13) Uani 1 1 d .
H5 H 0.2150 -0.0891 0.0938 0.071 Uiso 1 1 calc R
C2 C 0.2006(4) 0.1731(4) 0.19476(19) 0.0492(11) Uani 1 1 d .
H2 H 0.1973 0.2389 0.2203 0.059 Uiso 1 1 calc R
C6 C 0.2234(4) 0.1010(4) 0.1035(2) 0.0531(12) Uani 1 1 d .
H6 H 0.2358 0.1182 0.0679 0.064 Uiso 1 1 calc R
O8 O 0.0698(2) 0.3909(3) 0.23984(15) 0.0491(7) Uani 1 1 d .
O7 O -0.00233(19) 0.3775(3) -0.17400(12) 0.0464(7) Uani 1 1 d .
C22 C 0.0000 0.3462(7) 0.2500 0.077(3) Uani 1 2 d S
H22 H 0.0000 0.2582 0.2500 0.092 Uiso 1 2 calc SR

loop_
_atom_site_aniso_label
_atom_site_aniso_U_11
_atom_site_aniso_U_22
_atom_site_aniso_U_33
_atom_site_aniso_U_23
_atom_site_aniso_U_13
_atom_site_aniso_U_12
Dy1 0.02562(11) 0.02919(12) 0.02042(11) 0.00040(5) 0.00681(7) 0.00058(5)
C12 0.034(2) 0.028(2) 0.062(3) -0.0009(17) 0.0042(19) -0.0060(15)
P1 0.0280(4) 0.0280(5) 0.0196(4) -0.0010(3) 0.0063(3) -0.0022(3)
O2 0.0539(17) 0.0352(16) 0.0405(14) -0.0016(12) 0.0223(13) 0.0015(11)
O3 0.0642(18) 0.0276(14) 0.0447(15) -0.0016(12) 0.0272(14) -0.0002(13)
C7 0.0386(18) 0.031(2) 0.0360(19) 0.0006(16) 0.0097(15) -0.0006(15)
C4 0.042(2) 0.0285(18) 0.036(2) 0.0006(15) 0.0118(16) 0.0006(15)
O1 0.0384(13) 0.0344(14) 0.0246(12) -0.0052(10) 0.0117(10) 0.0011(10)
C1 0.0330(16) 0.0295(18) 0.0230(15) 0.0001(13) 0.0064(13) -0.0041(14)
C15 0.0300(15) 0.0358(19) 0.0206(14) -0.0023(14) 0.0073(12) -0.0011(14)
C8 0.0312(17) 0.0348(19) 0.0233(16) -0.0022(14) 0.0064(13) -0.0006(14)
C14 0.0274(17) 0.047(2) 0.0261(16) 0.0026(17) 0.0032(13) -0.0055(16)
C11 0.0300(16) 0.038(2) 0.0302(18) -0.0006(16) 0.0052(14) -0.0021(15)
C18 0.0288(15) 0.0341(19) 0.0204(15) 0.0045(14) 0.0061(12) 0.0031(14)
C10 0.0331(18) 0.042(2) 0.055(3) 0.000(2) 0.0041(17) 0.0034(17)
C13 0.0350(18) 0.0290(19) 0.046(2) 0.0042(17) 0.0088(16) -0.0008(15)
C9 0.0343(18) 0.033(2) 0.054(2) -0.0019(18) 0.0037(17) -0.0006(15)
C3 0.088(4) 0.040(2) 0.039(2) -0.0025(18) 0.035(2) -0.005(2)
C16 0.0253(17) 0.114(4) 0.0243(18) -0.001(2) 0.0059(14) -0.009(2)
C17 0.035(2) 0.116(4) 0.0264(19) 0.004(2) 0.0145(16) -0.005(2)
C20 0.0308(18) 0.116(4) 0.0229(18) 0.003(2) 0.0126(15) 0.002(2)
O4 0.0294(13) 0.0442(17) 0.0439(16) -0.0026(12) 0.0037(12) -0.0016(11)
O5 0.0286(12) 0.0431(18) 0.0590(19) -0.0068(14) 0.0067(12) -0.0052(13)
O6 0.0435(15) 0.071(2) 0.0200(12) 0.0030(12) 0.0121(11) -0.0033(14)
C21 0.0369(17) 0.0319(19) 0.0235(16) 0.0013(14) 0.0059(14) 0.0027(15)
C19 0.0229(16) 0.107(4) 0.0269(19) 0.002(2) 0.0055(14) 0.003(2)
C5 0.111(4) 0.032(2) 0.044(2) -0.0095(19) 0.040(3) -0.008(3)
C2 0.081(3) 0.030(2) 0.044(2) -0.0024(18) 0.030(2) -0.001(2)
C6 0.095(4) 0.034(2) 0.042(2) -0.0020(19) 0.038(2) -0.006(2)
O8 0.0482(17) 0.0384(16) 0.071(2) 0.0015(15) 0.0330(15) -0.0092(13)
O7 0.0319(14) 0.072(2) 0.0293(13) 0.0089(14) 0.0010(11) 0.0093(14)
C22 0.072(5) 0.039(4) 0.147(8) 0.000 0.076(5) 0.000

loop_
_atom_type_symbol
_atom_type_description
_atom_type_scat_dispersion_real
_atom_type_scat_dispersion_imag
_atom_type_scat_source
C C 0.0033 0.0016 'International Tables Vol C Tables 4.2.6.8 and 6.1.1.4'
H H 0.0000 0.0000 'International Tables Vol C Tables 4.2.6.8 and 6.1.1.4'
N N 0.0061 0.0033 'International Tables Vol C Tables 4.2.6.8 and 6.1.1.4'
O O 0.0106 0.0060 'International Tables Vol C Tables 4.2.6.8 and 6.1.1.4'
P P 0.1023 0.0942 'International Tables Vol C Tables 4.2.6.8 and 6.1.1.4'
Dy Dy -0.1892 4.4098 'International Tables Vol C Tables 4.2.6.8 and 6.1.1.4'

loop_
_geom_angle_atom_site_label_1
_geom_angle_atom_site_label_2
_geom_angle_atom_site_label_3
_geom_angle
_geom_angle_site_symmetry_1
_geom_angle_site_symmetry_3
O7 Dy1 O6 100.71(10) 3_565 4_566
O7 Dy1 O8 78.78(12) 3_565 .
O6 Dy1 O8 80.33(12) 4_566 .
O7 Dy1 O1 91.37(10) 3_565 .
O6 Dy1 O1 155.88(10) 4_566 .
O8 Dy1 O1 81.68(10) . .
O7 Dy1 O5 151.94(13) 3_565 2_655
O6 Dy1 O5 82.86(10) 4_566 2_655
O8 Dy1 O5 129.01(11) . 2_655
O1 Dy1 O5 96.25(10) . 2_655
O7 Dy1 O2 77.81(11) 3_565 1_565
O6 Dy1 O2 75.81(10) 4_566 1_565
O8 Dy1 O2 142.54(10) . 1_565
O1 Dy1 O2 127.56(9) . 1_565
O5 Dy1 O2 76.14(10) 2_655 1_565
O7 Dy1 O4 154.84(11) 3_565 2_655
O6 Dy1 O4 81.75(11) 4_566 2_655
O8 Dy1 O4 76.97(10) . 2_655
O1 Dy1 O4 78.63(10) . 2_655
O5 Dy1 O4 53.07(10) 2_655 2_655
O2 Dy1 O4 126.49(9) 1_565 2_655
O7 Dy1 O3 80.29(11) 3_565 1_565
O6 Dy1 O3 127.96(10) 4_566 1_565
O8 Dy1 O3 147.62(11) . 1_565
O1 Dy1 O3 74.40(9) . 1_565
O5 Dy1 O3 75.89(10) 2_655 1_565
O2 Dy1 O3 53.28(9) 1_565 1_565
O4 Dy1 O3 118.13(10) 2_655 1_565
O7 Dy1 C14 176.44(11) 3_565 2_655
O6 Dy1 C14 82.57(10) 4_566 2_655
O8 Dy1 C14 103.26(12) . 2_655
O1 Dy1 C14 86.07(10) . 2_655
O5 Dy1 C14 26.57(13) 2_655 2_655
O2 Dy1 C14 101.80(11) 1_565 2_655
O4 Dy1 C14 26.55(11) 2_655 2_655
O3 Dy1 C14 96.62(11) 1_565 2_655
O7 Dy1 C7 78.20(12) 3_565 1_565
O6 Dy1 C7 102.21(11) 4_566 1_565
O8 Dy1 C7 156.91(11) . 1_565
O1 Dy1 C7 100.65(10) . 1_565
O5 Dy1 C7 73.86(11) 2_655 1_565
O2 Dy1 C7 27.01(9) 1_565 1_565
O4 Dy1 C7 126.10(10) 2_655 1_565
O3 Dy1 C7 26.28(10) 1_565 1_565
C14 Dy1 C7 99.82(12) 2_655 1_565
C13 C12 C11 121.1(4) . .
O1 P1 C15 111.23(16) . .
O1 P1 C8 112.04(16) . .
C15 P1 C8 106.77(16) . .
O1 P1 C1 111.78(16) . .
C15 P1 C1 106.39(16) . .
C8 P1 C1 108.33(17) . .
C7 O2 Dy1 93.1(2) . 1_545
C7 O3 Dy1 91.2(2) . 1_545
O3 C7 O2 122.4(4) . .
O3 C7 C4 121.0(3) . .
O2 C7 C4 116.6(3) . .
O3 C7 Dy1 62.6(2) . 1_545
O2 C7 Dy1 59.9(2) . 1_545
C4 C7 Dy1 176.4(3) . 1_545
C3 C4 C5 119.5(4) . .
C3 C4 C7 120.8(4) . .
C5 C4 C7 119.7(4) . .
P1 O1 Dy1 151.79(16) . .
C6 C1 C2 119.8(4) . .
C6 C1 P1 122.0(3) . .
C2 C1 P1 118.2(3) . .
C16 C15 C20 118.7(3) . .
C16 C15 P1 122.6(3) . .
C20 C15 P1 118.7(3) . .
C9 C8 C13 119.1(3) . .
C9 C8 P1 122.6(3) . .
C13 C8 P1 118.3(3) . .
O4 C14 O5 120.2(3) . .
O4 C14 C11 119.9(4) . .
O5 C14 C11 119.8(3) . .
O4 C14 Dy1 60.51(18) . 2_655
O5 C14 Dy1 59.89(18) . 2_655
C11 C14 Dy1 173.2(3) . 2_655
C10 C11 C12 119.2(3) . .
C10 C11 C14 119.9(4) . .
C12 C11 C14 120.8(4) . .
C19 C18 C17 119.1(3) . .
C19 C18 C21 120.8(3) . .
C17 C18 C21 120.1(3) . .
C11 C10 C9 120.5(4) . .
C12 C13 C8 119.9(4) . .
C10 C9 C8 120.2(4) . .
C2 C3 C4 120.6(4) . .
C17 C16 C15 120.4(3) . .
C16 C17 C18 120.8(4) . .
C19 C20 C15 120.6(3) . .
C14 O4 Dy1 92.9(2) . 2_655
C14 O5 Dy1 93.5(2) . 2_655
C21 O6 Dy1 139.1(2) . 4_565
O6 C21 O7 124.9(3) . .
O6 C21 C18 117.8(3) . .
O7 C21 C18 117.3(3) . .
C18 C19 C20 120.4(3) . .
C6 C5 C4 119.8(4) . .
C3 C2 C1 120.1(4) . .
C1 C6 C5 120.1(4) . .
C22 O8 Dy1 148.4(4) . .
C21 O7 Dy1 160.1(3) . 3_565
O8 C22 O8 134.1(7) . 2

loop_
_geom_bond_atom_site_label_1
_geom_bond_atom_site_label_2
_geom_bond_distance
_geom_bond_site_symmetry_2
Dy1 O7 2.260(3) 3_565
Dy1 O6 2.307(3) 4_566
Dy1 O8 2.316(3) .
Dy1 O1 2.327(2) .
Dy1 O5 2.440(3) 2_655
Dy1 O2 2.442(3) 1_565
Dy1 O4 2.454(3) 2_655
Dy1 O3 2.503(3) 1_565
Dy1 C14 2.815(3) 2_655
Dy1 C7 2.820(4) 1_565
C12 C13 1.369(5) .
C12 C11 1.387(6) .
P1 O1 1.508(3) .
P1 C15 1.806(3) .
P1 C8 1.810(4) .
P1 C1 1.811(4) .
O2 C7 1.282(4) .
O2 Dy1 2.442(3) 1_545
O3 C7 1.249(5) .
O3 Dy1 2.503(3) 1_545
C7 C4 1.516(5) .
C7 Dy1 2.820(4) 1_545
C4 C3 1.385(6) .
C4 C5 1.393(6) .
C1 C6 1.383(5) .
C1 C2 1.387(5) .
C15 C16 1.383(5) .
C15 C20 1.387(5) .
C8 C9 1.389(5) .
C8 C13 1.398(5) .
C14 O4 1.260(5) .
C14 O5 1.262(6) .
C14 C11 1.503(5) .
C14 Dy1 2.815(3) 2_655
C11 C10 1.381(6) .
C18 C19 1.376(5) .
C18 C17 1.380(5) .
C18 C21 1.511(4) .
C10 C9 1.384(5) .
C3 C2 1.373(6) .
C16 C17 1.378(5) .
C20 C19 1.383(5) .
O4 Dy1 2.454(3) 2_655
O5 Dy1 2.440(3) 2_655
O6 C21 1.255(4) .
O6 Dy1 2.307(3) 4_565
C21 O7 1.258(4) .
C5 C6 1.388(6) .
O8 C22 1.212(4) .
O7 Dy1 2.260(3) 3_565
C22 O8 1.212(4) 2

loop_
_platon_squeeze_void_nr
_platon_squeeze_void_average_x
_platon_squeeze_void_average_y
_platon_squeeze_void_average_z
_platon_squeeze_void_volume
_platon_squeeze_void_count_electrons
1 0.406 -0.082 0.419 1826.7 221.4
